data_1554786
loop_
_publ_author_name
'Hoffmann, Kerstin'
'Guentner, Manuel'
'Mayer, Peter'
'Dube, Henry'

_publ_section_title
;
 Symmetric and nonsymmetric bis-hemithioindigos -- precise visible light
 controlled shape-shifters
;
_journal_issue 8
_journal_name_full 'Organic Chemistry Frontiers'
_journal_page_first 1244
_journal_paper_doi 10.1039/C9QO00202B
_journal_volume 6
_journal_year 2019
_chemical_formula_moiety 'C36 H38 O2 S2'
_chemical_formula_sum 'C36 H38 O2 S2'
_chemical_formula_weight 566.78
_space_group_crystal_system monoclinic
_space_group_IT_number 9
_space_group_name_Hall 'C -2yc'
_space_group_name_H-M_alt 'C 1 c 1'
_atom_sites_solution_hydrogens geom
_audit_block_code C36H38O2S2_tv292_carell
_audit_creation_method SHELXL-2016/6
_audit_update_record
;
2019-02-04 deposited with the CCDC.	2019-03-13 downloaded from the CCDC.
;
_cell_angle_alpha 90
_cell_angle_beta 122.9876(17)
_cell_angle_gamma 90
_cell_formula_units_Z 4
_cell_length_a 19.6986(13)
_cell_length_b 10.9502(8)
_cell_length_c 16.5805(11)
_cell_measurement_reflns_used 6305
_cell_measurement_temperature 100(2)
_cell_measurement_theta_max 25.3711
_cell_measurement_theta_min 2.9293
_cell_volume 2999.9(4)
_computing_cell_refinement 'APEX2 v2012.4-3 (Bruker AXS)'
_computing_data_collection 'APEX3 v2016.5-0, Bruker AXS (2016)'
_computing_data_reduction 'SAINT V8.18C (Bruker AXS Inc., 2011)'
_computing_structure_refinement 'SHELXL-2016/6 (Sheldrick, 2016)'
_diffrn_ambient_temperature 100(2)
_diffrn_detector_area_resol_mean 10.4167
_diffrn_measured_fraction_theta_full 0.997
_diffrn_measured_fraction_theta_max 0.997
_diffrn_measurement_device 'fixed-chi three-circle diffractometer'
_diffrn_measurement_device_type 'Bruker D8 Venture TXS'
_diffrn_measurement_method 'mix of phi and omega scans'
_diffrn_radiation_collimation 'focusing mirrors'
_diffrn_radiation_monochromator 'focusing mirrors'
_diffrn_radiation_type MoK\a
_diffrn_radiation_wavelength 0.71073
_diffrn_reflns_av_R_equivalents 0.0346
_diffrn_reflns_av_unetI/netI 0.0374
_diffrn_reflns_Laue_measured_fraction_full 0.997
_diffrn_reflns_Laue_measured_fraction_max 0.997
_diffrn_reflns_limit_h_max 23
_diffrn_reflns_limit_h_min -23
_diffrn_reflns_limit_k_max 13
_diffrn_reflns_limit_k_min -13
_diffrn_reflns_limit_l_max 18
_diffrn_reflns_limit_l_min -19
_diffrn_reflns_number 17248
_diffrn_reflns_point_group_measured_fraction_full 0.997
_diffrn_reflns_point_group_measured_fraction_max 0.997
_diffrn_reflns_theta_full 25.400
_diffrn_reflns_theta_max 25.40
_diffrn_reflns_theta_min 3.015
_diffrn_source 'rotating anode (TXS)'
_diffrn_source_current 50
_diffrn_source_power 2.5
_diffrn_source_type 'Bruker TXS'
_diffrn_source_voltage 50
_exptl_absorpt_coefficient_mu 0.209
_exptl_absorpt_correction_T_max 0.9580
_exptl_absorpt_correction_T_min 0.8754
_exptl_absorpt_correction_type multi-scan
_exptl_absorpt_process_details 'SADABS 2014/4'
_exptl_crystal_colour yellow
_exptl_crystal_density_diffrn 1.255
_exptl_crystal_density_method 'not measured'
_exptl_crystal_description rod
_exptl_crystal_F_000 1208
_exptl_crystal_size_max 0.100
_exptl_crystal_size_mid 0.040
_exptl_crystal_size_min 0.020
_refine_diff_density_max 0.241
_refine_diff_density_min -0.163
_refine_diff_density_rms 0.038
_refine_ls_abs_structure_details
;
 Refined as an inversion twin. BASF 0.27.
;
_refine_ls_abs_structure_Flack 0.27(13)
_refine_ls_extinction_method none
_refine_ls_goodness_of_fit_ref 1.043
_refine_ls_hydrogen_treatment constr
_refine_ls_matrix_type full
_refine_ls_number_parameters 405
_refine_ls_number_reflns 5271
_refine_ls_number_restraints 8
_refine_ls_restrained_S_all 1.044
_refine_ls_R_factor_all 0.0457
_refine_ls_R_factor_gt 0.0369
_refine_ls_shift/su_max 0.000
_refine_ls_shift/su_mean 0.000
_refine_ls_structure_factor_coef Fsqd
_refine_ls_weighting_details 'w=1/[\s^2^(Fo^2^)+(0.0458P)^2^+1.1272P] where P=(Fo^2^+2Fc^2^)/3'
_refine_ls_weighting_scheme calc
_refine_ls_wR_factor_gt 0.0880
_refine_ls_wR_factor_ref 0.0921
_reflns_Friedel_coverage 0.998
_reflns_Friedel_fraction_full 0.997
_reflns_Friedel_fraction_max 0.997
_reflns_number_gt 4567
_reflns_number_total 5271
_reflns_threshold_expression 'I > 2\s(I)'
_cod_data_source_file c9qo00202b2.cif
_cod_data_source_block tv292
_cod_original_sg_symbol_H-M 'C c'
_cod_database_code 1554786
_shelx_space_group_comment
;
The symmetry employed for this shelxl refinement is uniquely defined
by the following loop, which should always be used as a source of
symmetry information in preference to the above space-group names.
They are only intended as comments.
;

loop_
_space_group_symop_operation_xyz
'x, y, z'
'x, -y, z+1/2'
'x+1/2, y+1/2, z'
'x+1/2, -y+1/2, z+1/2'

loop_
_atom_site_label
_atom_site_type_symbol
_atom_site_fract_x
_atom_site_fract_y
_atom_site_fract_z
_atom_site_U_iso_or_equiv
_atom_site_adp_type
_atom_site_occupancy
_atom_site_site_symmetry_order
_atom_site_calc_flag
_atom_site_refinement_flags_posn
_atom_site_refinement_flags_adp
_atom_site_refinement_flags_occupancy
_atom_site_disorder_assembly
_atom_site_disorder_group
C1 C 0.7336(3) 0.7714(4) 0.3680(3) 0.0298(11) Uani 1 1 d . . . . .
C2 C 0.6953(4) 0.8808(4) 0.3673(4) 0.0444(14) Uani 1 1 d . . . . .
H2 H 0.717486 0.957529 0.366720 0.053 Uiso 1 1 calc R U . . .
C3 C 0.6260(4) 0.8752(5) 0.3674(4) 0.0433(14) Uani 1 1 d . . . . .
H3 H 0.599962 0.948578 0.366906 0.052 Uiso 1 1 calc R U . . .
C4 C 0.5935(3) 0.7638(4) 0.3682(4) 0.0326(11) Uani 1 1 d . . . . .
C5 C 0.6301(3) 0.6570(4) 0.3676(4) 0.0208(9) Uani 1 1 d . . . . .
C6 C 0.7002(3) 0.6583(4) 0.3673(4) 0.0209(9) Uani 1 1 d . . . . .
C8 C 0.8202(3) 0.6076(4) 0.3653(4) 0.0281(10) Uani 1 1 d . . . . .
C9 C 0.8767(3) 0.5411(4) 0.3626(4) 0.0282(11) Uani 1 1 d . . . . .
H9 H 0.875061 0.454919 0.367721 0.034 Uiso 1 1 calc R U . . .
C10 C 0.9408(3) 0.5931(4) 0.3524(3) 0.0243(11) Uani 1 1 d . . . . .
C11 C 1.0115(3) 0.6469(3) 0.4315(3) 0.0253(10) Uani 1 1 d . . . . .
C12 C 1.0664(3) 0.6984(4) 0.4146(4) 0.0290(10) Uani 1 1 d . . . . .
H12 H 1.113961 0.735257 0.466388 0.035 Uiso 1 1 calc R U . . .
C13 C 1.0537(3) 0.6975(4) 0.3239(4) 0.0304(10) Uani 1 1 d . . . . .
H13 H 1.091440 0.736664 0.313578 0.037 Uiso 1 1 calc R U . . .
C14 C 0.9876(3) 0.6409(4) 0.2492(4) 0.0318(11) Uani 1 1 d . . . . .
H14 H 0.980296 0.639332 0.187725 0.038 Uiso 1 1 calc R U . . .
C15 C 0.9303(3) 0.5853(3) 0.2621(3) 0.0267(9) Uani 1 1 d . . . . .
C16 C 1.0261(3) 0.6422(4) 0.5316(4) 0.0319(11) Uani 1 1 d . . . . .
H16 H 0.975066 0.668253 0.526145 0.038 Uiso 1 1 calc R U . . .
C17 C 1.0942(3) 0.7262(5) 0.6042(4) 0.0393(11) Uani 1 1 d . . . . .
H17A H 1.097497 0.723654 0.665376 0.059 Uiso 1 1 calc R U . . .
H17B H 1.083093 0.809992 0.579517 0.059 Uiso 1 1 calc R U . . .
H17C H 1.145664 0.698756 0.614426 0.059 Uiso 1 1 calc R U . . .
C18 C 1.0446(3) 0.5118(4) 0.5696(4) 0.0358(11) Uani 1 1 d . . . . .
H18A H 1.057002 0.510376 0.635401 0.054 Uiso 1 1 calc R U . . .
H18B H 1.091294 0.481201 0.569396 0.054 Uiso 1 1 calc R U . . .
H18C H 0.997540 0.459837 0.528450 0.054 Uiso 1 1 calc R U . . .
C19 C 0.8581(3) 0.5199(4) 0.1799(4) 0.0368(11) Uani 1 1 d . . . . .
H19 H 0.838585 0.461172 0.209244 0.044 Uiso 1 1 calc R U . . .
C20 C 0.8799(4) 0.4441(5) 0.1193(4) 0.0486(14) Uani 1 1 d . . . . .
H20A H 0.835093 0.388974 0.077231 0.073 Uiso 1 1 calc R U . . .
H20B H 0.928778 0.396145 0.161863 0.073 Uiso 1 1 calc R U . . .
H20C H 0.889899 0.498865 0.080033 0.073 Uiso 1 1 calc R U . . .
C21 C 0.7891(3) 0.6092(6) 0.1198(4) 0.0518(14) Uani 1 1 d . . . . .
H21A H 0.741680 0.564528 0.069376 0.078 Uiso 1 1 calc R U . . .
H21B H 0.805935 0.669300 0.090255 0.078 Uiso 1 1 calc R U . . .
H21C H 0.775206 0.651362 0.161140 0.078 Uiso 1 1 calc R U . . .
C23 C 0.5086(3) 0.5991(4) 0.3680(4) 0.0261(10) Uani 1 1 d . . . . .
C24 C 0.4529(3) 0.5351(4) 0.3701(3) 0.0240(10) Uani 1 1 d . . . . .
H24 H 0.454492 0.448830 0.365209 0.029 Uiso 1 1 calc R U . . .
C25 C 0.3872(3) 0.5876(4) 0.3797(3) 0.0230(10) Uani 1 1 d . . . . .
C26 C 0.3188(3) 0.6435(4) 0.3025(4) 0.0261(10) Uani 1 1 d . . . . .
C27 C 0.2629(3) 0.6973(4) 0.3201(4) 0.0282(10) Uani 1 1 d . . . . .
H27 H 0.215660 0.735488 0.268837 0.034 Uiso 1 1 calc R U . . .
C28 C 0.2760(3) 0.6952(4) 0.4109(4) 0.0299(10) Uani 1 1 d . . . . .
H28 H 0.238958 0.734724 0.422024 0.036 Uiso 1 1 calc R U . . .
C29 C 0.3429(3) 0.6359(4) 0.4856(3) 0.0273(10) Uani 1 1 d . . . . .
H29 H 0.350834 0.633789 0.547493 0.033 Uiso 1 1 calc R U . . .
C30 C 0.3986(3) 0.5792(3) 0.4711(3) 0.0270(10) Uani 1 1 d . . . . .
C31 C 0.3036(3) 0.6419(4) 0.2026(3) 0.0259(9) Uani 1 1 d . . . . .
H31 H 0.354760 0.668310 0.208527 0.031 Uiso 1 1 calc R U . . .
C32 C 0.2850(3) 0.5106(4) 0.1621(4) 0.0339(11) Uani 1 1 d . . . . .
H32A H 0.277905 0.509933 0.098877 0.051 Uiso 1 1 calc R U . . .
H32B H 0.235179 0.481809 0.155844 0.051 Uiso 1 1 calc R U . . .
H32C H 0.329926 0.456655 0.205946 0.051 Uiso 1 1 calc R U . . .
C33 C 0.2364(3) 0.7270(4) 0.1311(4) 0.0343(11) Uani 1 1 d . . . . .
H33A H 0.236254 0.730966 0.071929 0.052 Uiso 1 1 calc R U . . .
H33B H 0.245549 0.808906 0.159062 0.052 Uiso 1 1 calc R U . . .
H33C H 0.184086 0.696056 0.116170 0.052 Uiso 1 1 calc R U . . .
C34 C 0.4718(3) 0.5133(4) 0.5525(3) 0.0311(10) Uani 1 1 d . . . . .
H34 H 0.490741 0.454247 0.522709 0.037 Uiso 1 1 calc R U . . .
C35 C 0.5411(4) 0.6006(5) 0.6138(5) 0.0490(14) Uani 1 1 d . . . . .
H35A H 0.589119 0.554158 0.661027 0.074 Uiso 1 1 calc R U . . .
H35B H 0.525766 0.656674 0.647364 0.074 Uiso 1 1 calc R U . . .
H35C H 0.553111 0.647421 0.572662 0.074 Uiso 1 1 calc R U . . .
C36 C 0.4513(4) 0.4393(5) 0.6148(4) 0.0450(13) Uani 1 1 d . . . . .
H36A H 0.497772 0.388312 0.659588 0.067 Uiso 1 1 calc R U . . .
H36B H 0.404393 0.387161 0.573573 0.067 Uiso 1 1 calc R U . . .
H36C H 0.438760 0.495116 0.651119 0.067 Uiso 1 1 calc R U . . .
S1 S 0.81767(12) 0.7761(3) 0.36530(14) 0.0198(8) Uani 0.591(8) 1 d . . P A 1
S2 S 0.58666(11) 0.5146(3) 0.36780(13) 0.0165(7) Uani 0.591(8) 1 d . . P A 1
C22 C 0.5167(8) 0.7249(11) 0.3681(8) 0.017(2) Uani 0.591(8) 1 d . . P A 1
O2 O 0.4696(4) 0.8035(5) 0.3687(5) 0.0313(17) Uani 0.591(8) 1 d . U P A 1
C7 C 0.7478(10) 0.5657(11) 0.3653(11) 0.025(4) Uani 0.591(8) 1 d . . P A 1
O1 O 0.7321(5) 0.4516(8) 0.3615(6) 0.035(2) Uani 0.591(8) 1 d . . P A 1
S1B S 0.7448(3) 0.5124(6) 0.3664(3) 0.0285(19) Uani 0.409(8) 1 d . . P A 2
S2B S 0.5124(4) 0.7747(4) 0.3698(3) 0.0337(16) Uani 0.409(8) 1 d . . P A 2
O2B O 0.5971(6) 0.4577(12) 0.3703(7) 0.031(3) Uiso 0.409(8) 1 d . . P A 2
C7B C 0.8109(12) 0.729(2) 0.3645(14) 0.043(6) Uiso 0.409(8) 1 d . . P A 2
C22B C 0.5817(11) 0.5632(18) 0.3689(13) 0.034(5) Uiso 0.409(8) 1 d . . P A 2
O1B O 0.8566(7) 0.7998(8) 0.3638(6) 0.038(3) Uiso 0.409(8) 1 d . . P A 2

loop_
_atom_site_aniso_label
_atom_site_aniso_U_11
_atom_site_aniso_U_22
_atom_site_aniso_U_33
_atom_site_aniso_U_23
_atom_site_aniso_U_13
_atom_site_aniso_U_12
C1 0.020(2) 0.042(3) 0.015(2) 0.004(2) 0.002(2) -0.010(2)
C2 0.064(4) 0.015(2) 0.025(3) 0.003(2) 0.006(3) -0.008(2)
C3 0.051(4) 0.037(3) 0.027(3) 0.001(2) 0.012(3) 0.025(3)
C4 0.039(3) 0.033(2) 0.021(3) 0.002(2) 0.013(2) 0.017(2)
C5 0.023(3) 0.021(2) 0.014(2) 0.0025(16) 0.008(2) -0.0017(17)
C6 0.018(2) 0.026(2) 0.017(2) 0.0036(17) 0.008(2) -0.0001(17)
C8 0.023(2) 0.043(3) 0.014(2) -0.002(2) 0.0074(19) -0.004(2)
C9 0.033(3) 0.027(2) 0.022(3) -0.0037(19) 0.013(2) -0.011(2)
C10 0.030(3) 0.019(2) 0.025(3) 0.0025(17) 0.015(2) 0.0051(17)
C11 0.026(3) 0.0184(19) 0.029(3) 0.0008(16) 0.013(2) 0.0039(16)
C12 0.025(3) 0.028(2) 0.032(3) 0.001(2) 0.014(2) -0.0008(18)
C13 0.027(3) 0.030(2) 0.038(3) 0.003(2) 0.020(2) -0.0031(19)
C14 0.036(3) 0.030(2) 0.037(3) 0.004(2) 0.025(3) 0.0014(19)
C15 0.027(2) 0.030(2) 0.025(3) 0.0004(18) 0.016(2) -0.0014(18)
C16 0.030(3) 0.032(2) 0.035(3) -0.001(2) 0.019(3) 0.0023(19)
C17 0.031(3) 0.045(3) 0.028(3) -0.003(2) 0.006(2) 0.005(2)
C18 0.033(3) 0.043(2) 0.027(3) 0.004(2) 0.015(2) 0.002(2)
C19 0.037(3) 0.043(3) 0.035(3) -0.002(2) 0.023(3) -0.009(2)
C20 0.048(3) 0.057(3) 0.040(4) -0.015(3) 0.024(3) -0.021(3)
C21 0.030(3) 0.076(4) 0.026(3) 0.001(3) 0.000(2) -0.005(2)
C23 0.021(2) 0.034(2) 0.025(3) -0.0040(19) 0.013(2) 0.0054(19)
C24 0.025(3) 0.029(2) 0.018(3) -0.0035(18) 0.012(2) -0.0002(19)
C25 0.020(2) 0.022(2) 0.027(3) -0.0032(17) 0.013(2) -0.0014(16)
C26 0.024(2) 0.024(2) 0.031(3) -0.0036(17) 0.015(2) -0.0019(17)
C27 0.022(2) 0.022(2) 0.037(3) 0.0014(19) 0.014(2) 0.0026(17)
C28 0.031(3) 0.023(2) 0.043(3) -0.005(2) 0.024(3) -0.0013(18)
C29 0.031(3) 0.032(2) 0.024(3) -0.0009(18) 0.018(2) -0.0006(18)
C30 0.029(2) 0.0220(19) 0.031(3) -0.0023(17) 0.017(2) -0.0015(16)
C31 0.020(2) 0.032(2) 0.020(3) -0.0004(17) 0.008(2) -0.0022(17)
C32 0.033(3) 0.034(2) 0.033(3) -0.008(2) 0.018(2) -0.0037(19)
C33 0.030(3) 0.031(2) 0.032(3) 0.001(2) 0.010(2) -0.0048(19)
C34 0.033(3) 0.044(2) 0.018(2) 0.0045(19) 0.015(2) 0.010(2)
C35 0.044(4) 0.059(3) 0.044(4) 0.001(3) 0.025(3) 0.003(2)
C36 0.054(4) 0.057(3) 0.030(3) 0.015(2) 0.027(3) 0.014(3)
S1 0.0146(11) 0.0219(15) 0.0265(11) 0.0013(9) 0.0136(9) -0.0046(9)
S2 0.0188(11) 0.0092(18) 0.0257(11) 0.0001(9) 0.0148(9) 0.0003(10)
C22 0.013(3) 0.023(5) 0.015(3) -0.007(4) 0.007(3) 0.003(5)
O2 0.025(3) 0.016(2) 0.063(3) -0.0013(18) 0.030(2) 0.0090(19)
C7 0.032(5) 0.021(7) 0.014(4) 0.000(5) 0.007(3) -0.008(5)
O1 0.042(4) 0.014(4) 0.063(4) -0.008(3) 0.037(3) -0.005(3)
S1B 0.019(2) 0.045(6) 0.0239(19) -0.001(3) 0.0132(16) 0.005(3)
S2B 0.037(3) 0.025(3) 0.032(2) -0.005(2) 0.0141(17) -0.003(3)

loop_
_atom_type_symbol
_atom_type_description
_atom_type_scat_dispersion_real
_atom_type_scat_dispersion_imag
_atom_type_scat_source
C C 0.0033 0.0016 'International Tables Vol C Tables 4.2.6.8 and 6.1.1.4'
H H 0.0000 0.0000 'International Tables Vol C Tables 4.2.6.8 and 6.1.1.4'
O O 0.0106 0.0060 'International Tables Vol C Tables 4.2.6.8 and 6.1.1.4'
S S 0.1246 0.1234 'International Tables Vol C Tables 4.2.6.8 and 6.1.1.4'

loop_
_geom_angle_atom_site_label_1
_geom_angle_atom_site_label_2
_geom_angle_atom_site_label_3
_geom_angle
C6 C1 C2 120.3(4)
C6 C1 C7B 101.0(9)
C2 C1 C7B 138.7(9)
C6 C1 S1 119.5(4)
C2 C1 S1 120.2(4)
C3 C2 C1 119.5(5)
C3 C2 H2 120.3
C1 C2 H2 120.3
C2 C3 C4 120.5(5)
C2 C3 H3 119.8
C4 C3 H3 119.8
C5 C4 C3 120.2(5)
C5 C4 C22 106.1(6)
C3 C4 C22 133.7(5)
C5 C4 S2B 126.1(4)
C3 C4 S2B 113.7(4)
C4 C5 C6 121.2(5)
C4 C5 C22B 104.9(9)
C6 C5 C22B 133.8(9)
C4 C5 S2 119.3(4)
C6 C5 S2 119.4(4)
C5 C6 C7 132.6(7)
C5 C6 C1 118.4(5)
C7 C6 C1 109.0(7)
C5 C6 S1B 118.4(4)
C1 C6 S1B 123.2(4)
C7B C8 C9 130.1(10)
C9 C8 C7 129.5(6)
C7B C8 S1B 117.3(10)
C9 C8 S1B 112.5(4)
C9 C8 S1 124.2(4)
C7 C8 S1 106.3(6)
C8 C9 C10 124.6(4)
C8 C9 H9 117.7
C10 C9 H9 117.7
C15 C10 C11 120.8(4)
C15 C10 C9 117.5(4)
C11 C10 C9 121.6(4)
C12 C11 C10 117.8(4)
C12 C11 C16 122.1(4)
C10 C11 C16 120.0(4)
C11 C12 C13 121.4(4)
C11 C12 H12 119.3
C13 C12 H12 119.3
C14 C13 C12 120.4(4)
C14 C13 H13 119.8
C12 C13 H13 119.8
C13 C14 C15 120.9(5)
C13 C14 H14 119.6
C15 C14 H14 119.6
C14 C15 C10 118.4(4)
C14 C15 C19 120.8(4)
C10 C15 C19 120.8(4)
C18 C16 C11 110.0(4)
C18 C16 C17 109.2(4)
C11 C16 C17 113.7(4)
C18 C16 H16 107.9
C11 C16 H16 107.9
C17 C16 H16 107.9
C16 C17 H17A 109.5
C16 C17 H17B 109.5
H17A C17 H17B 109.5
C16 C17 H17C 109.5
H17A C17 H17C 109.5
H17B C17 H17C 109.5
C16 C18 H18A 109.5
C16 C18 H18B 109.5
H18A C18 H18B 109.5
C16 C18 H18C 109.5
H18A C18 H18C 109.5
H18B C18 H18C 109.5
C15 C19 C21 110.6(4)
C15 C19 C20 112.6(4)
C21 C19 C20 112.8(5)
C15 C19 H19 106.8
C21 C19 H19 106.8
C20 C19 H19 106.8
C19 C20 H20A 109.5
C19 C20 H20B 109.5
H20A C20 H20B 109.5
C19 C20 H20C 109.5
H20A C20 H20C 109.5
H20B C20 H20C 109.5
C19 C21 H21A 109.5
C19 C21 H21B 109.5
H21A C21 H21B 109.5
C19 C21 H21C 109.5
H21A C21 H21C 109.5
H21B C21 H21C 109.5
C24 C23 C22 128.7(7)
C24 C23 C22B 132.5(8)
C24 C23 S2 116.9(4)
C22 C23 S2 114.4(7)
C24 C23 S2B 123.9(4)
C22B C23 S2B 103.6(8)
C23 C24 C25 125.2(4)
C23 C24 H24 117.4
C25 C24 H24 117.4
C26 C25 C30 121.6(4)
C26 C25 C24 121.9(4)
C30 C25 C24 116.5(4)
C25 C26 C27 117.7(4)
C25 C26 C31 120.9(4)
C27 C26 C31 121.3(4)
C28 C27 C26 120.9(4)
C28 C27 H27 119.5
C26 C27 H27 119.5
C27 C28 C29 120.4(4)
C27 C28 H28 119.8
C29 C28 H28 119.8
C28 C29 C30 120.7(4)
C28 C29 H29 119.7
C30 C29 H29 119.7
C29 C30 C25 118.6(4)
C29 C30 C34 121.0(4)
C25 C30 C34 120.4(4)
C26 C31 C33 114.5(3)
C26 C31 C32 110.2(4)
C33 C31 C32 109.3(4)
C26 C31 H31 107.5
C33 C31 H31 107.5
C32 C31 H31 107.5
C31 C32 H32A 109.5
C31 C32 H32B 109.5
H32A C32 H32B 109.5
C31 C32 H32C 109.5
H32A C32 H32C 109.5
H32B C32 H32C 109.5
C31 C33 H33A 109.5
C31 C33 H33B 109.5
H33A C33 H33B 109.5
C31 C33 H33C 109.5
H33A C33 H33C 109.5
H33B C33 H33C 109.5
C35 C34 C30 111.6(4)
C35 C34 C36 110.6(4)
C30 C34 C36 112.4(4)
C35 C34 H34 107.3
C30 C34 H34 107.3
C36 C34 H34 107.3
C34 C35 H35A 109.5
C34 C35 H35B 109.5
H35A C35 H35B 109.5
C34 C35 H35C 109.5
H35A C35 H35C 109.5
H35B C35 H35C 109.5
C34 C36 H36A 109.5
C34 C36 H36B 109.5
H36A C36 H36B 109.5
C34 C36 H36C 109.5
H36A C36 H36C 109.5
H36B C36 H36C 109.5
C1 S1 C8 89.8(2)
C5 S2 C23 87.8(2)
O2 C22 C23 126.1(11)
O2 C22 C4 121.6(9)
C23 C22 C4 112.3(8)
O1 C7 C6 124.3(14)
O1 C7 C8 120.2(14)
C6 C7 C8 115.4(9)
C8 S1B C6 84.1(4)
C4 S2B C23 87.5(3)
O1B C7B C8 123.1(16)
O1B C7B C1 122.6(16)
C8 C7B C1 114.3(16)
O2B C22B C5 122.6(15)
O2B C22B C23 119.5(14)
C5 C22B C23 117.9(14)

loop_
_geom_bond_atom_site_label_1
_geom_bond_atom_site_label_2
_geom_bond_distance
C1 C6 1.399(6)
C1 C2 1.411(8)
C1 C7B 1.62(2)
C1 S1 1.682(5)
C2 C3 1.368(5)
C2 H2 0.9500
C3 C4 1.381(8)
C3 H3 0.9500
C4 C5 1.378(6)
C4 C22 1.570(15)
C4 S2B 1.616(9)
C5 C6 1.384(3)
C5 C22B 1.409(18)
C5 S2 1.778(5)
C6 C7 1.394(16)
C6 S1B 1.828(7)
C8 C7B 1.34(2)
C8 C9 1.350(7)
C8 C7 1.499(17)
C8 S1B 1.823(8)
C8 S1 1.846(5)
C9 C10 1.477(6)
C9 H9 0.9500
C10 C15 1.399(7)
C10 C11 1.421(7)
C11 C12 1.375(6)
C11 C16 1.524(7)
C12 C13 1.385(7)
C12 H12 0.9500
C13 C14 1.363(7)
C13 H13 0.9500
C14 C15 1.396(6)
C14 H14 0.9500
C15 C19 1.510(7)
C16 C18 1.523(6)
C16 C17 1.529(7)
C16 H16 1.0000
C17 H17A 0.9800
C17 H17B 0.9800
C17 H17C 0.9800
C18 H18A 0.9800
C18 H18B 0.9800
C18 H18C 0.9800
C19 C21 1.524(8)
C19 C20 1.536(7)
C19 H19 1.0000
C20 H20A 0.9800
C20 H20B 0.9800
C20 H20C 0.9800
C21 H21A 0.9800
C21 H21B 0.9800
C21 H21C 0.9800
C23 C24 1.318(6)
C23 C22 1.387(14)
C23 C22B 1.486(18)
C23 S2 1.797(5)
C23 S2B 1.924(7)
C24 C25 1.502(6)
C24 H24 0.9500
C25 C26 1.397(6)
C25 C30 1.408(7)
C26 C27 1.411(6)
C26 C31 1.514(7)
C27 C28 1.381(7)
C27 H27 0.9500
C28 C29 1.384(7)
C28 H28 0.9500
C29 C30 1.392(6)
C29 H29 0.9500
C30 C34 1.517(6)
C31 C33 1.524(7)
C31 C32 1.544(6)
C31 H31 1.0000
C32 H32A 0.9800
C32 H32B 0.9800
C32 H32C 0.9800
C33 H33A 0.9800
C33 H33B 0.9800
C33 H33C 0.9800
C34 C35 1.517(8)
C34 C36 1.530(7)
C34 H34 1.0000
C35 H35A 0.9800
C35 H35B 0.9800
C35 H35C 0.9800
C36 H36A 0.9800
C36 H36B 0.9800
C36 H36C 0.9800
C22 O2 1.270(14)
C7 O1 1.280(14)
O2B C22B 1.19(2)
C7B O1B 1.19(3)

loop_
_geom_torsion_atom_site_label_1
_geom_torsion_atom_site_label_2
_geom_torsion_atom_site_label_3
_geom_torsion_atom_site_label_4
_geom_torsion
C6 C1 C2 C3 1.0(6)
C7B C1 C2 C3 177.2(11)
S1 C1 C2 C3 178.6(3)
C1 C2 C3 C4 0.0(4)
C2 C3 C4 C5 -0.9(7)
C2 C3 C4 C22 -179.6(7)
C2 C3 C4 S2B 179.2(3)
C3 C4 C5 C6 0.8(6)
C22 C4 C5 C6 179.8(5)
S2B C4 C5 C6 -179.3(4)
C3 C4 C5 C22B 179.9(8)
S2B C4 C5 C22B -0.2(10)
C3 C4 C5 S2 -179.5(4)
C22 C4 C5 S2 -0.5(6)
C4 C5 C6 C7 -178.9(10)
S2 C5 C6 C7 1.4(9)
C4 C5 C6 C1 0.3(3)
C22B C5 C6 C1 -178.6(12)
S2 C5 C6 C1 -179.5(5)
C4 C5 C6 S1B -179.9(5)
C22B C5 C6 S1B 1.2(11)
C2 C1 C6 C5 -1.2(6)
C7B C1 C6 C5 -178.6(7)
S1 C1 C6 C5 -178.7(2)
C2 C1 C6 C7 178.2(8)
S1 C1 C6 C7 0.6(9)
C2 C1 C6 S1B 179.1(4)
C7B C1 C6 S1B 1.6(8)
C7B C8 C9 C10 -3.7(14)
C7 C8 C9 C10 173.1(9)
S1B C8 C9 C10 174.2(4)
S1 C8 C9 C10 -4.6(8)
C8 C9 C10 C15 -102.8(6)
C8 C9 C10 C11 78.5(6)
C15 C10 C11 C12 4.4(6)
C9 C10 C11 C12 -176.9(4)
C15 C10 C11 C16 -173.4(4)
C9 C10 C11 C16 5.3(6)
C10 C11 C12 C13 -0.3(6)
C16 C11 C12 C13 177.4(4)
C11 C12 C13 C14 -2.6(7)
C12 C13 C14 C15 1.5(7)
C13 C14 C15 C10 2.5(6)
C13 C14 C15 C19 -178.5(4)
C11 C10 C15 C14 -5.4(6)
C9 C10 C15 C14 175.8(4)
C11 C10 C15 C19 175.5(4)
C9 C10 C15 C19 -3.2(6)
C12 C11 C16 C18 -108.1(4)
C10 C11 C16 C18 69.5(5)
C12 C11 C16 C17 14.7(6)
C10 C11 C16 C17 -167.7(4)
C14 C15 C19 C21 -86.2(5)
C10 C15 C19 C21 92.9(5)
C14 C15 C19 C20 41.0(6)
C10 C15 C19 C20 -140.0(4)
C22 C23 C24 C25 -4.2(11)
C22B C23 C24 C25 172.8(10)
S2 C23 C24 C25 174.1(4)
S2B C23 C24 C25 -3.5(8)
C23 C24 C25 C26 76.6(7)
C23 C24 C25 C30 -102.5(6)
C30 C25 C26 C27 3.1(6)
C24 C25 C26 C27 -175.9(4)
C30 C25 C26 C31 -174.5(4)
C24 C25 C26 C31 6.5(6)
C25 C26 C27 C28 0.4(6)
C31 C26 C27 C28 178.1(4)
C26 C27 C28 C29 -2.5(7)
C27 C28 C29 C30 1.1(6)
C28 C29 C30 C25 2.4(6)
C28 C29 C30 C34 -179.6(4)
C26 C25 C30 C29 -4.6(6)
C24 C25 C30 C29 174.5(4)
C26 C25 C30 C34 177.4(4)
C24 C25 C30 C34 -3.5(6)
C25 C26 C31 C33 -168.5(4)
C27 C26 C31 C33 13.9(5)
C25 C26 C31 C32 67.8(5)
C27 C26 C31 C32 -109.8(4)
C29 C30 C34 C35 -84.2(5)
C25 C30 C34 C35 93.8(5)
C29 C30 C34 C36 40.8(6)
C25 C30 C34 C36 -141.3(4)
C6 C1 S1 C8 -1.2(4)
C2 C1 S1 C8 -178.8(4)
C9 C8 S1 C1 179.4(5)
C7 C8 S1 C1 1.3(7)
C4 C5 S2 C23 0.4(4)
C6 C5 S2 C23 -179.9(3)
C24 C23 S2 C5 -178.7(4)
C22 C23 S2 C5 -0.1(6)
C24 C23 C22 O2 -1.2(16)
S2 C23 C22 O2 -179.6(9)
C24 C23 C22 C4 178.2(5)
S2 C23 C22 C4 -0.1(10)
C5 C4 C22 O2 179.9(9)
C3 C4 C22 O2 -1.3(15)
C5 C4 C22 C23 0.4(9)
C3 C4 C22 C23 179.2(6)
C5 C6 C7 O1 1(2)
C1 C6 C7 O1 -178.0(14)
C5 C6 C7 C8 179.7(5)
C1 C6 C7 C8 0.5(13)
C9 C8 C7 O1 -1(2)
S1 C8 C7 O1 177.3(13)
C9 C8 C7 C6 -179.2(7)
S1 C8 C7 C6 -1.3(12)
C7B C8 S1B C6 -0.8(11)
C9 C8 S1B C6 -179.0(4)
C5 C6 S1B C8 179.5(3)
C1 C6 S1B C8 -0.7(5)
C5 C4 S2B C23 -0.8(6)
C3 C4 S2B C23 179.1(4)
C9 C8 C7B O1B -2(3)
S1B C8 C7B O1B 179.9(14)
C9 C8 C7B C1 179.7(6)
S1B C8 C7B C1 1.8(17)
C6 C1 C7B O1B 179.8(16)
C2 C1 C7B O1B 3(3)
C6 C1 C7B C8 -2.1(14)
C2 C1 C7B C8 -178.7(7)
C4 C5 C22B O2B -178.8(15)
C6 C5 C22B O2B 0(2)
C4 C5 C22B C23 1.5(15)
C6 C5 C22B C23 -179.5(6)
C24 C23 C22B O2B 1(2)
S2B C23 C22B O2B 178.3(14)
C24 C23 C22B C5 -178.9(8)
S2B C23 C22B C5 -2.0(14)
